data_7110701
loop_
_publ_author_name
'Bonomo, Lucia'
'Solari, Euro'
'Scopelliti, Rosario'
'Floriani, Carlo'
'Latronico, Mario'

_publ_section_title
;
 Porphodimethene--porphyrinogen relationship: the generation of
 unprecedented forms of porphyrinogen&#x2020;
;
_journal_issue 21
_journal_name_full 'Chemical Communications'
_journal_page_first 2227
_journal_paper_doi 10.1039/a906817a
_journal_year 1999
_chemical_formula_moiety '(C32 H36 N4 Ni), 2(C12 H30 Li O6)'
_chemical_formula_sum 'C56 H96 Li2 N4 Ni O12'
_chemical_formula_weight 1089.96
_chemical_name_systematic
;
 ?
;
_space_group_IT_number 15
_symmetry_cell_setting monoclinic
_symmetry_space_group_name_Hall '-C 2yc'
_symmetry_space_group_name_H-M 'C 1 2/c 1'
_atom_sites_solution_hydrogens geom
_atom_sites_solution_primary direct
_atom_sites_solution_secondary difmap
_cell_angle_alpha 90.00
_cell_angle_beta 103.49(3)
_cell_angle_gamma 90.00
_cell_formula_units_Z 4
_cell_length_a 12.269(3)
_cell_length_b 19.417(4)
_cell_length_c 26.192(5)
_cell_measurement_reflns_used '54 spots from the first image'
_cell_measurement_temperature 143(2)
_cell_volume 6067(2)
_computing_cell_refinement 'marresearch, marHKL 1.9.1'
_computing_data_collection 'marresearch, mar345 1.2.11'
_computing_data_reduction 'marresearch, marHKL'
_computing_molecular_graphics 'Bruker, SHELXTL 5.1'
_computing_publication_material 'Bruker, SHELXTL'
_computing_structure_refinement 'SHELXL-97 (Sheldrick, 1997)'
_computing_structure_solution 'SHELXS-97 (Sheldrick, 1990)'
_diffrn_ambient_temperature 143(2)
_diffrn_measurement_device_type 'mar345 IPDS'
_diffrn_measurement_method 'phi scan'
_diffrn_radiation_monochromator graphite
_diffrn_radiation_source 'fine-focus sealed tube'
_diffrn_radiation_type MoK\a
_diffrn_radiation_wavelength 0.71070
_diffrn_reflns_av_R_equivalents 0.0642
_diffrn_reflns_av_sigmaI/netI 0.0771
_diffrn_reflns_limit_h_max 13
_diffrn_reflns_limit_h_min -11
_diffrn_reflns_limit_k_max 20
_diffrn_reflns_limit_k_min -21
_diffrn_reflns_limit_l_max 30
_diffrn_reflns_limit_l_min -29
_diffrn_reflns_number 10943
_diffrn_reflns_theta_max 24.38
_diffrn_reflns_theta_min 1.60
_exptl_absorpt_coefficient_mu 0.379
_exptl_absorpt_correction_type none
_exptl_crystal_colour yellow
_exptl_crystal_density_diffrn 1.193
_exptl_crystal_density_method 'not measured'
_exptl_crystal_description prismatic
_exptl_crystal_F_000 2360
_exptl_crystal_size_max 0.18
_exptl_crystal_size_mid 0.15
_exptl_crystal_size_min 0.10
_refine_diff_density_max 0.384
_refine_diff_density_min -0.355
_refine_diff_density_rms 0.079
_refine_ls_extinction_coef 0.0031(5)
_refine_ls_extinction_expression Fc^*^=kFc[1+0.001xFc^2^\l^3^/sin(2\q)]^-1/4^
_refine_ls_extinction_method SHELXL
_refine_ls_goodness_of_fit_ref 0.966
_refine_ls_hydrogen_treatment mixed
_refine_ls_matrix_type full
_refine_ls_number_parameters 351
_refine_ls_number_reflns 3664
_refine_ls_number_restraints 34
_refine_ls_restrained_S_all 0.963
_refine_ls_R_factor_all 0.1180
_refine_ls_R_factor_gt 0.0689
_refine_ls_shift/su_max 0.000
_refine_ls_shift/su_mean 0.000
_refine_ls_structure_factor_coef Fsqd
_refine_ls_weighting_details 'calc w=1/[\s^2^(Fo^2^)+(0.1415P)^2^+0.0000P] where P=(Fo^2^+2Fc^2^)/3'
_refine_ls_weighting_scheme calc
_refine_ls_wR_factor_gt 0.1844
_refine_ls_wR_factor_ref 0.2153
_reflns_number_gt 2120
_reflns_number_total 3664
_reflns_threshold_expression >2sigma(I)
_cod_data_source_file 906817asup1.cif
_cod_data_source_block 3
_cod_depositor_comments
;
The following automatic conversions were performed:

'_symmetry_cell_setting' value 'Monoclinic' changed to 'monoclinic'
according to /home/saulius/struct/CIF-dictionaries/cif_core.dic
dictionary named 'cif_core.dic' version 2.4.2 from 2011-04-26.

Automatic conversion script
Id: cif_fix_values 1891 2012-01-12 08:04:46Z andrius 
;
_cod_original_sg_symbol_H-M C2/c
_cod_database_code 7110701

loop_
_symmetry_equiv_pos_as_xyz
'x, y, z'
'-x, y, -z+1/2'
'x+1/2, y+1/2, z'
'-x+1/2, y+1/2, -z+1/2'
'-x, -y, -z'
'x, -y, z-1/2'
'-x+1/2, -y+1/2, -z'
'x+1/2, -y+1/2, z-1/2'

loop_
_atom_site_label
_atom_site_type_symbol
_atom_site_fract_x
_atom_site_fract_y
_atom_site_fract_z
_atom_site_U_iso_or_equiv
_atom_site_adp_type
_atom_site_occupancy
_atom_site_symmetry_multiplicity
_atom_site_calc_flag
_atom_site_refinement_flags
_atom_site_disorder_assembly
_atom_site_disorder_group
Ni1 Ni 0.0000 0.29217(5) 0.2500 0.0580(5) Uani 1 2 d S . .
N1 N -0.1579(4) 0.2913(2) 0.22707(17) 0.0632(12) Uani 1 1 d . . .
C1 C -0.2330(5) 0.3182(3) 0.2529(2) 0.0683(16) Uani 1 1 d . . .
C2 C -0.3410(5) 0.3030(3) 0.2250(3) 0.0828(19) Uani 1 1 d . . .
H2 H -0.4089 0.3161 0.2338 0.080 Uiso 1 1 calc R . .
C3 C -0.3304(6) 0.2650(4) 0.1816(3) 0.0837(19) Uani 1 1 d . . .
H3 H -0.3901 0.2457 0.1558 0.080 Uiso 1 1 calc R . .
C4 C -0.2190(5) 0.2601(3) 0.1824(2) 0.0687(16) Uani 1 1 d . . .
C5 C -0.1639(6) 0.2234(3) 0.1451(2) 0.0777(19) Uani 1 1 d . . .
N2 N 0.0117(4) 0.2919(2) 0.17955(17) 0.0628(12) Uani 1 1 d . . .
C6 C -0.0646(6) 0.2639(3) 0.1377(2) 0.0727(17) Uani 1 1 d . . .
C7 C -0.0285(7) 0.2761(4) 0.0932(3) 0.094(2) Uani 1 1 d . . .
H7 H -0.0660 0.2626 0.0587 0.080 Uiso 1 1 calc R . .
C8 C 0.0733(7) 0.3119(4) 0.1070(3) 0.094(2) Uani 1 1 d . . .
H8 H 0.1181 0.3266 0.0840 0.080 Uiso 1 1 calc R . .
C9 C 0.0958(6) 0.3217(3) 0.1611(2) 0.0715(17) Uani 1 1 d . . .
C10 C 0.1925(6) 0.3546(4) 0.1967(3) 0.086(2) Uani 1 1 d . . .
C11 C 0.2585(10) 0.3980(5) 0.1797(4) 0.161(4) Uani 1 1 d DU . .
H11 H 0.2470 0.3997 0.1425 0.080 Uiso 1 1 calc R A 1
C12A C 0.3451(9) 0.4433(6) 0.2075(6) 0.172(6) Uani 0.789(12) 1 d PDU B 1
H12A H 0.3548 0.4366 0.2454 0.080 Uiso 0.789(12) 1 calc PR B 1
H12B H 0.3239 0.4911 0.1984 0.080 Uiso 0.789(12) 1 calc PR B 1
H12C H 0.4157 0.4328 0.1976 0.080 Uiso 0.789(12) 1 calc PR B 1
C12B C 0.230(4) 0.432(2) 0.1292(13) 0.136(15) Uani 0.211(12) 1 d PDU B 2
H12D H 0.2863 0.4202 0.1093 0.080 Uiso 0.211(12) 1 calc PR B 2
H12E H 0.2295 0.4819 0.1343 0.080 Uiso 0.211(12) 1 calc PR B 2
H12F H 0.1562 0.4166 0.1097 0.080 Uiso 0.211(12) 1 calc PR B 2
C13 C -0.2478(6) 0.2117(4) 0.0918(3) 0.101(2) Uani 1 1 d . . .
H13A H -0.2087 0.1861 0.0686 0.080 Uiso 1 1 calc R . .
H13B H -0.3089 0.1818 0.0979 0.080 Uiso 1 1 calc R . .
C14 C -0.3004(6) 0.2753(4) 0.0627(3) 0.114(3) Uani 1 1 d . . .
H14A H -0.3441 0.2997 0.0839 0.080 Uiso 1 1 calc R . .
H14B H -0.3498 0.2617 0.0291 0.080 Uiso 1 1 calc R . .
H14C H -0.2413 0.3057 0.0561 0.080 Uiso 1 1 calc R . .
C15 C -0.1271(7) 0.1506(4) 0.1700(3) 0.105(3) Uani 1 1 d . . .
H15A H -0.0780 0.1583 0.2053 0.080 Uiso 1 1 calc R . .
H15B H -0.1951 0.1267 0.1750 0.080 Uiso 1 1 calc R . .
C16 C -0.0701(8) 0.1051(5) 0.1422(4) 0.153(4) Uani 1 1 d . . .
H16A H -0.1233 0.0870 0.1113 0.080 Uiso 1 1 calc R . .
H16B H -0.0376 0.0669 0.1652 0.080 Uiso 1 1 calc R . .
H16C H -0.0102 0.1302 0.1311 0.080 Uiso 1 1 calc R . .
Li1 Li 0.3010(9) 0.0673(5) 0.1003(4) 0.080(3) Uani 1 1 d . . .
C17 C 0.2318(6) 0.1344(4) 0.2000(3) 0.104(2) Uani 1 1 d . . .
H17A H 0.2957 0.1216 0.2285 0.080 Uiso 1 1 calc R . .
H17B H 0.1746 0.0982 0.1955 0.080 Uiso 1 1 calc R . .
H17C H 0.2000 0.1780 0.2086 0.080 Uiso 1 1 calc R . .
O1 O 0.2680(3) 0.1421(2) 0.15262(16) 0.0800(12) Uani 1 1 d . . .
C18 C 0.3407(6) 0.1997(4) 0.1555(3) 0.088(2) Uani 1 1 d . . .
H18A H 0.4148 0.1888 0.1785 0.080 Uiso 1 1 calc R . .
H18B H 0.3091 0.2397 0.1705 0.080 Uiso 1 1 calc R . .
C19 C 0.3530(5) 0.2163(3) 0.1021(3) 0.0805(18) Uani 1 1 d . . .
H19A H 0.2811 0.2335 0.0804 0.080 Uiso 1 1 calc R . .
H19B H 0.4105 0.2525 0.1038 0.080 Uiso 1 1 calc R . .
O2 O 0.3854(3) 0.1560(2) 0.07964(17) 0.0840(13) Uani 1 1 d . . .
C20 C 0.4050(7) 0.1691(4) 0.0295(3) 0.108(2) Uani 1 1 d . . .
H20A H 0.3400 0.1927 0.0077 0.080 Uiso 1 1 calc R . .
H20B H 0.4172 0.1254 0.0129 0.080 Uiso 1 1 calc R . .
H20C H 0.4716 0.1982 0.0331 0.080 Uiso 1 1 calc R . .
C21 C 0.0834(6) 0.1384(4) 0.0336(3) 0.104(2) Uani 1 1 d . . .
H21A H 0.1070 0.1739 0.0119 0.080 Uiso 1 1 calc R . .
H21B H 0.0867 0.1569 0.0687 0.080 Uiso 1 1 calc R . .
H21C H 0.0065 0.1241 0.0174 0.080 Uiso 1 1 calc R . .
O3 O 0.1560(4) 0.0807(3) 0.0375(2) 0.1022(15) Uani 1 1 d . . .
C22 C 0.1585(8) 0.0538(5) -0.0122(4) 0.146(4) Uani 1 1 d . . .
H22A H 0.1894 0.0885 -0.0327 0.080 Uiso 1 1 calc R . .
H22B H 0.0818 0.0419 -0.0319 0.080 Uiso 1 1 calc R . .
C23 C 0.2299(11) -0.0082(6) -0.0042(4) 0.170(4) Uani 1 1 d . . .
H23A H 0.1932 -0.0448 0.0122 0.080 Uiso 1 1 calc R . .
H23B H 0.2387 -0.0254 -0.0386 0.080 Uiso 1 1 calc R . .
O4 O 0.3320(5) 0.0057(3) 0.0270(3) 0.1186(17) Uani 1 1 d . . .
C24 C 0.4069(8) -0.0499(5) 0.0300(4) 0.154(4) Uani 1 1 d . . .
H24A H 0.3778 -0.0898 0.0456 0.080 Uiso 1 1 calc R . .
H24B H 0.4802 -0.0369 0.0519 0.080 Uiso 1 1 calc R . .
H24C H 0.4149 -0.0618 -0.0053 0.080 Uiso 1 1 calc R . .
C25 C 0.1197(7) -0.0383(5) 0.1202(4) 0.141(3) Uani 1 1 d . . .
H25A H 0.1131 -0.0761 0.1441 0.080 Uiso 1 1 calc R . .
H25B H 0.0965 -0.0543 0.0838 0.080 Uiso 1 1 calc R . .
H25C H 0.0716 0.0000 0.1256 0.080 Uiso 1 1 calc R . .
O5 O 0.2296(4) -0.0163(2) 0.13023(19) 0.0958(14) Uani 1 1 d . . .
C26 C 0.3067(8) -0.0563(5) 0.1621(4) 0.133(3) Uani 1 1 d . . .
H26A H 0.2824 -0.0630 0.1953 0.080 Uiso 1 1 calc R . .
H26B H 0.3059 -0.1020 0.1453 0.080 Uiso 1 1 calc R . .
C27 C 0.4135(9) -0.0335(5) 0.1745(4) 0.142(3) Uani 1 1 d . . .
H27A H 0.4620 -0.0716 0.1678 0.080 Uiso 1 1 calc R . .
H27B H 0.4339 -0.0244 0.2127 0.080 Uiso 1 1 calc R . .
O6 O 0.4410(4) 0.0248(3) 0.1493(2) 0.1050(15) Uani 1 1 d . . .
C28 C 0.5478(8) 0.0497(5) 0.1593(5) 0.198(6) Uani 1 1 d . . .
H28A H 0.5599 0.0810 0.1895 0.080 Uiso 1 1 calc R . .
H28B H 0.5593 0.0748 0.1285 0.080 Uiso 1 1 calc R . .
H28C H 0.6010 0.0114 0.1671 0.080 Uiso 1 1 calc R . .

loop_
_atom_site_aniso_label
_atom_site_aniso_U_11
_atom_site_aniso_U_22
_atom_site_aniso_U_33
_atom_site_aniso_U_23
_atom_site_aniso_U_13
_atom_site_aniso_U_12
Ni1 0.0683(8) 0.0584(7) 0.0458(7) 0.000 0.0104(5) 0.000
N1 0.073(3) 0.067(3) 0.047(3) 0.004(2) 0.009(3) 0.000(3)
C1 0.069(4) 0.073(4) 0.067(4) 0.008(3) 0.024(3) 0.002(3)
C2 0.064(4) 0.099(5) 0.084(5) 0.016(4) 0.016(4) 0.014(4)
C3 0.074(5) 0.102(5) 0.066(5) -0.002(4) -0.002(3) -0.002(4)
C4 0.067(4) 0.070(4) 0.062(4) 0.008(3) 0.000(3) 0.002(3)
C5 0.086(4) 0.082(5) 0.053(4) -0.010(3) -0.008(3) 0.015(4)
N2 0.071(3) 0.069(3) 0.047(3) 0.005(2) 0.012(3) 0.012(3)
C6 0.089(5) 0.089(4) 0.039(4) 0.000(3) 0.014(4) 0.029(4)
C7 0.098(5) 0.126(6) 0.052(5) -0.004(4) 0.004(4) 0.037(5)
C8 0.113(6) 0.119(6) 0.059(5) 0.025(4) 0.039(4) 0.045(5)
C9 0.087(5) 0.077(4) 0.055(4) 0.009(3) 0.025(4) 0.026(4)
C10 0.086(5) 0.100(5) 0.082(5) 0.034(4) 0.042(4) 0.004(4)
C11 0.213(11) 0.141(9) 0.120(8) 0.036(6) 0.023(8) -0.028(7)
C12A 0.108(9) 0.153(11) 0.248(16) 0.098(10) 0.027(8) -0.017(7)
C12B 0.17(3) 0.12(3) 0.13(2) 0.03(2) 0.07(3) 0.04(3)
C13 0.108(5) 0.121(6) 0.058(4) -0.019(4) -0.009(4) 0.013(5)
C14 0.104(6) 0.163(8) 0.057(5) -0.007(5) -0.015(4) 0.020(5)
C15 0.126(6) 0.105(6) 0.071(5) -0.024(4) -0.002(4) 0.037(5)
C16 0.176(9) 0.128(8) 0.148(9) 0.002(7) 0.022(7) -0.005(7)
Li1 0.083(7) 0.084(7) 0.073(7) 0.009(6) 0.014(5) 0.006(5)
C17 0.116(6) 0.110(6) 0.096(6) -0.004(5) 0.044(5) -0.002(5)
O1 0.092(3) 0.082(3) 0.069(3) -0.003(2) 0.024(2) -0.003(2)
C18 0.088(5) 0.100(5) 0.075(5) -0.016(4) 0.018(4) -0.003(4)
C19 0.083(4) 0.071(5) 0.091(5) -0.007(4) 0.026(4) 0.002(3)
O2 0.104(3) 0.080(3) 0.072(3) 0.008(2) 0.030(2) 0.014(2)
C20 0.146(7) 0.100(5) 0.091(6) 0.018(4) 0.054(5) 0.005(5)
C21 0.091(5) 0.102(6) 0.110(6) 0.014(4) 0.006(4) 0.017(5)
O3 0.105(3) 0.098(4) 0.090(4) -0.008(3) -0.003(3) 0.023(3)
C22 0.160(9) 0.159(9) 0.093(7) -0.034(6) -0.024(6) 0.035(7)
C23 0.175(11) 0.181(12) 0.143(10) -0.074(9) 0.014(8) 0.005(9)
O4 0.125(4) 0.094(4) 0.141(5) -0.004(3) 0.041(4) 0.029(3)
C24 0.193(10) 0.119(7) 0.178(10) 0.002(7) 0.099(8) 0.036(7)
C25 0.114(7) 0.106(7) 0.191(10) 0.015(6) 0.007(6) -0.020(5)
O5 0.094(3) 0.086(3) 0.103(4) 0.022(3) 0.014(3) -0.003(3)
C26 0.108(7) 0.131(8) 0.145(8) 0.060(6) -0.001(6) -0.007(6)
C27 0.139(9) 0.104(7) 0.167(9) 0.060(6) 0.005(7) 0.035(6)
O6 0.087(3) 0.088(4) 0.128(4) 0.023(3) 0.000(3) 0.003(3)
C28 0.113(8) 0.151(9) 0.293(16) 0.098(10) -0.026(8) 0.000(7)

loop_
_atom_type_symbol
_atom_type_description
_atom_type_scat_dispersion_real
_atom_type_scat_dispersion_imag
_atom_type_scat_source
C C 0.0033 0.0016 'International Tables Vol C Tables 4.2.6.8 and 6.1.1.4'
H H 0.0000 0.0000 'International Tables Vol C Tables 4.2.6.8 and 6.1.1.4'
Li Li -0.0003 0.0001 'International Tables Vol C Tables 4.2.6.8 and 6.1.1.4'
N N 0.0061 0.0033 'International Tables Vol C Tables 4.2.6.8 and 6.1.1.4'
O O 0.0106 0.0060 'International Tables Vol C Tables 4.2.6.8 and 6.1.1.4'
Ni Ni 0.3393 1.1124 'International Tables Vol C Tables 4.2.6.8 and 6.1.1.4'

loop_
_geom_angle_atom_site_label_1
_geom_angle_atom_site_label_2
_geom_angle_atom_site_label_3
_geom_angle
_geom_angle_site_symmetry_1
_geom_angle_site_symmetry_3
N2 Ni1 N2 179.7(3) . 2
N2 Ni1 N1 89.71(19) . .
N2 Ni1 N1 90.28(19) 2 .
N2 Ni1 N1 90.28(19) . 2
N2 Ni1 N1 89.71(19) 2 2
N1 Ni1 N1 178.9(3) . 2
N2 Ni1 H15A 72.4 . .
N2 Ni1 H15A 107.3 2 .
N1 Ni1 H15A 69.4 . .
N1 Ni1 H15A 109.6 2 .
N2 Ni1 H15A 107.3 . 2
N2 Ni1 H15A 72.4 2 2
N1 Ni1 H15A 109.6 . 2
N1 Ni1 H15A 69.4 2 2
H15A Ni1 H15A 54.1 . 2
C1 N1 C4 107.0(5) . .
C1 N1 Ni1 126.7(4) . .
C4 N1 Ni1 126.2(4) . .
N1 C1 C2 109.1(6) . .
N1 C1 C10 120.0(6) . 2
C2 C1 C10 130.8(6) . 2
C3 C2 C1 106.5(6) . .
C4 C3 C2 108.0(6) . .
C3 C4 N1 109.3(6) . .
C3 C4 C5 128.8(6) . .
N1 C4 C5 121.8(5) . .
C4 C5 C6 109.8(5) . .
C4 C5 C13 110.7(6) . .
C6 C5 C13 110.5(6) . .
C4 C5 C15 106.6(5) . .
C6 C5 C15 111.2(5) . .
C13 C5 C15 108.0(5) . .
C9 N2 C6 108.3(5) . .
C9 N2 Ni1 125.6(4) . .
C6 N2 Ni1 126.1(4) . .
C7 C6 N2 108.5(6) . .
C7 C6 C5 129.7(7) . .
N2 C6 C5 121.7(5) . .
C6 C7 C8 108.3(6) . .
C9 C8 C7 106.4(6) . .
N2 C9 C8 108.4(6) . .
N2 C9 C10 121.6(6) . .
C8 C9 C10 130.0(7) . .
C11 C10 C9 122.2(8) . .
C11 C10 C1 120.2(8) . 2
C9 C10 C1 114.3(6) . 2
C10 C11 C12A 131.2(11) . .
C10 C11 C12B 125(2) . .
C12A C11 C12B 100(2) . .
C14 C13 C5 116.8(6) . .
C16 C15 C5 118.1(7) . .
O6 Li1 O5 79.4(4) . .
O6 Li1 O1 97.4(5) . .
O5 Li1 O1 97.5(5) . .
O6 Li1 O3 161.9(6) . .
O5 Li1 O3 92.1(5) . .
O1 Li1 O3 99.5(4) . .
O6 Li1 O2 95.6(5) . .
O5 Li1 O2 172.6(6) . .
O1 Li1 O2 77.7(4) . .
O3 Li1 O2 94.2(4) . .
O6 Li1 O4 92.0(4) . .
O5 Li1 O4 94.2(5) . .
O1 Li1 O4 166.1(6) . .
O3 Li1 O4 72.6(4) . .
O2 Li1 O4 91.4(4) . .
C17 O1 C18 111.0(5) . .
C17 O1 Li1 130.1(5) . .
C18 O1 Li1 111.4(5) . .
O1 C18 C19 108.9(5) . .
O2 C19 C18 108.4(5) . .
C19 O2 C20 111.4(5) . .
C19 O2 Li1 111.3(5) . .
C20 O2 Li1 125.2(5) . .
C22 O3 C21 111.9(6) . .
C22 O3 Li1 118.1(5) . .
C21 O3 Li1 123.2(5) . .
O3 C22 C23 108.1(8) . .
O4 C23 C22 111.0(9) . .
C23 O4 C24 112.4(8) . .
C23 O4 Li1 106.8(6) . .
C24 O4 Li1 124.6(6) . .
C26 O5 C25 116.9(6) . .
C26 O5 Li1 112.6(6) . .
C25 O5 Li1 130.3(6) . .
C27 C26 O5 117.5(7) . .
C26 C27 O6 118.8(7) . .
C28 O6 C27 121.7(7) . .
C28 O6 Li1 127.0(6) . .
C27 O6 Li1 111.2(6) . .

loop_
_geom_bond_atom_site_label_1
_geom_bond_atom_site_label_2
_geom_bond_distance
_geom_bond_site_symmetry_2
Ni1 N2 1.884(4) .
Ni1 N2 1.884(4) 2
Ni1 N1 1.889(4) .
Ni1 N1 1.889(5) 2
Ni1 H15A 2.9193 .
Ni1 H15A 2.9193 2
N1 C1 1.369(7) .
N1 C4 1.373(7) .
C1 C2 1.388(8) .
C1 C10 1.477(9) 2
C2 C3 1.388(9) .
C3 C4 1.364(8) .
C4 C5 1.494(8) .
C5 C6 1.500(9) .
C5 C13 1.546(8) .
C5 C15 1.577(9) .
N2 C9 1.366(8) .
N2 C6 1.377(7) .
C6 C7 1.360(9) .
C7 C8 1.402(10) .
C8 C9 1.392(8) .
C9 C10 1.473(9) .
C10 C11 1.316(11) .
C10 C1 1.477(9) 2
C11 C12A 1.439(14) .
C11 C12B 1.45(2) .
C13 C14 1.515(9) .
C15 C16 1.428(10) .
Li1 O6 2.062(11) .
Li1 O5 2.083(11) .
Li1 O1 2.101(11) .
Li1 O3 2.138(11) .
Li1 O2 2.143(11) .
Li1 O4 2.367(12) .
C17 O1 1.420(7) .
O1 C18 1.420(7) .
C18 C19 1.476(8) .
C19 O2 1.407(7) .
O2 C20 1.412(7) .
C21 O3 1.419(7) .
O3 C22 1.410(9) .
C22 C23 1.475(12) .
C23 O4 1.354(11) .
O4 C24 1.408(8) .
C25 O5 1.379(8) .
O5 C26 1.351(8) .
C26 C27 1.349(10) .
C27 O6 1.391(9) .
O6 C28 1.363(9) .
